data_9008097
loop_
_publ_author_name
'Trotter, J.'

_publ_section_title
;
 The crystal structure of arsenic triiodide, AsI3
;
_journal_name_full 'Zeitschrift fur Kristallographie'
_journal_page_first 81
_journal_page_last 86
_journal_volume 121
_journal_year 1965
_chemical_formula_structural AsI3
_chemical_formula_sum 'As I3'
_space_group_IT_number 148
_symmetry_space_group_name_Hall '-R 3'
_symmetry_space_group_name_H-M 'R -3 :H'
_cell_angle_alpha 90
_cell_angle_beta 90
_cell_angle_gamma 120
_cell_length_a 7.208
_cell_length_b 7.208
_cell_length_c 21.436
_cell_formula_units_Z 6
_cell_volume 964.504
_database_code_amcsd 0010610
_exptl_crystal_density_diffrn 4.707
_cod_original_sg_symbol_H-M 'R -3'
_cod_database_code 9008097
_amcsd_formula_title AsI3

loop_
_space_group_symop_operation_xyz
x,y,z
2/3+x,1/3+y,1/3+z
1/3+x,2/3+y,2/3+z
y,-x+y,-z
2/3+y,1/3-x+y,1/3-z
1/3+y,2/3-x+y,2/3-z
-x+y,-x,z
2/3-x+y,1/3-x,1/3+z
1/3-x+y,2/3-x,2/3+z
-x,-y,-z
2/3-x,1/3-y,1/3-z
1/3-x,2/3-y,2/3-z
-y,x-y,z
2/3-y,1/3+x-y,1/3+z
1/3-y,2/3+x-y,2/3+z
x-y,x,-z
2/3+x-y,1/3+x,1/3-z
1/3+x-y,2/3+x,2/3-z

loop_
_atom_site_label
_atom_site_fract_x
_atom_site_fract_y
_atom_site_fract_z
_atom_site_U_iso_or_equiv
As 0.00000 0.00000 0.19850 0.05699
I 0.34850 0.33330 0.08220 0.06079

loop_
_cod_related_entry_id
_cod_related_entry_database
_cod_related_entry_code
1 AMCSD 0010610
